data_1541081
loop_
_publ_author_name
'Palkina, K.K.'
'Tananaev, I.V.'
'Chibiskova, N.T.'
'Maksimova, S.I.'
'Mironova, V.S.'

_publ_section_title
;
 The crystal structures of Ln H P2 O6 (H2 O)4 (Ln= Gd, Dy, Ho) and the
 variation in the p-p bond length in the hypophosphate anion for Ln= Nd -
 Yb
;
_journal_name_full 'Zhurnal Neorganicheskoi Khimii'
_journal_page_first 1790
_journal_page_last 1792
_journal_volume 32
_journal_year 1987
_chemical_formula_sum 'Gd H9 O10 P2'
_chemical_name_systematic 'Gd H (P2 O6) (H2 O)4'
_space_group_IT_number 52
_symmetry_space_group_name_Hall '-P 2n 2b'
_symmetry_space_group_name_H-M 'P b n n'
_cell_angle_alpha 90
_cell_angle_beta 90
_cell_angle_gamma 90
_cell_formula_units_Z 4
_cell_length_a 7.22
_cell_length_b 9.927
_cell_length_c 11.588
_cell_volume 830.546
_citation_journal_id_ASTM ZNOKAQ
_cod_data_source_file Palkina_ZNOKAQ_1987_475.cif
_cod_data_source_block H9Gd1O10P2
_cod_original_sg_symbol_Hall '-P 2a 2bc (z,x,y)'
_cod_original_formula_sum 'H9 Gd1 O10 P2'
_cod_database_code 1541081

loop_
_symmetry_equiv_pos_as_xyz
x,y,z
x,-y+1/2,-z
-x+1/2,y,-z+1/2
-x+1/2,-y+1/2,z+1/2
-x,-y,-z
-x,y-1/2,z
x-1/2,-y,z-1/2
x-1/2,y-1/2,-z-1/2

loop_
_atom_site_label
_atom_site_type_symbol
_atom_site_fract_x
_atom_site_fract_y
_atom_site_fract_z
_atom_site_occupancy
_atom_site_U_iso_or_equiv
H5 H+1 0.07 0.35 0.13 1 0.0
O4 O-2 0.6879 0.4036 0.111 1 0.0
P1 P+4 0.4166 0.0295 0.0743 1 0.0
O3 O-2 0.0584 0.342 0.2036 1 0.0
H1 H+1 0.06 0.43 0.22 1 0.0
H3 H+1 0.04 0.14 0.06 1 0.0
H2 H+1 0.27 0.25 0 1 0.0
H4 H+1 0.12 0.87 0.04 1 0.0
O5 O-2 0.9045 0.1291 0.0891 1 0.0
O1 O-2 0.9577 0.0866 0.334 1 0.0
O2 O-2 0.2235 0.1334 0.4696 1 0.0
Gd1 Gd+3 0.25 0.73999 0.25 1 0.0
